data_2219034
loop_
_publ_author_name
'Gowda, B. Thimme'
'Foro, Sabine'
'Babitha, K. S.'
'Fuess, Hartmut'

_publ_section_title
;
 3-Chlorophenyl 4-methylbenzoate
;
_journal_coeditor_code HK2479
_journal_issue 8
_journal_name_full 'Acta Crystallographica Section E'
_journal_page_first o1390
_journal_paper_doi 10.1107/S1600536808019351
_journal_volume 64
_journal_year 2008
_chemical_formula_iupac 'C14 H11 Cl O2'
_chemical_formula_moiety 'C14 H11 Cl O2'
_chemical_formula_sum 'C14 H11 Cl O2'
_chemical_formula_weight 246.68
_chemical_name_systematic
;
3-Chlorophenyl 4-methylbenzoate
;
_space_group_IT_number 14
_symmetry_cell_setting monoclinic
_symmetry_space_group_name_Hall '-P 2ybc'
_symmetry_space_group_name_H-M 'P 1 21/c 1'
_atom_sites_solution_hydrogens geom
_atom_sites_solution_primary direct
_atom_sites_solution_secondary difmap
_audit_creation_method SHELXL-97
_cell_angle_alpha 90.00
_cell_angle_beta 100.625(9)
_cell_angle_gamma 90.00
_cell_formula_units_Z 4
_cell_length_a 13.706(2)
_cell_length_b 12.142(2)
_cell_length_c 7.3807(5)
_cell_measurement_reflns_used 25
_cell_measurement_temperature 299(2)
_cell_measurement_theta_max 22.02
_cell_measurement_theta_min 4.90
_cell_volume 1207.2(3)
_computing_cell_refinement 'CAD-4-PC (Enraf--Nonius, 1996)'
_computing_data_collection 'CAD-4-PC (Enraf--Nonius, 1996)'
_computing_data_reduction 'REDU4 (Stoe & Cie, 1987)'
_computing_molecular_graphics 'PLATON (Spek, 2003)'
_computing_publication_material 'SHELXL97 (Sheldrick, 2008)'
_computing_structure_refinement 'SHELXL97 (Sheldrick, 2008)'
_computing_structure_solution 'SHELXS97 (Sheldrick, 2008)'
_diffrn_ambient_temperature 299(2)
_diffrn_measured_fraction_theta_full 1.000
_diffrn_measured_fraction_theta_max 1.000
_diffrn_measurement_device_type 'Enraf--Nonius CAD-4'
_diffrn_measurement_method \w/2\q
_diffrn_radiation_monochromator graphite
_diffrn_radiation_source 'fine-focus sealed tube'
_diffrn_radiation_type CuK\a
_diffrn_radiation_wavelength 1.54180
_diffrn_reflns_av_R_equivalents 0.0333
_diffrn_reflns_av_sigmaI/netI 0.0351
_diffrn_reflns_limit_h_max 16
_diffrn_reflns_limit_h_min -16
_diffrn_reflns_limit_k_max 0
_diffrn_reflns_limit_k_min -14
_diffrn_reflns_limit_l_max 8
_diffrn_reflns_limit_l_min -8
_diffrn_reflns_number 4283
_diffrn_reflns_theta_full 66.96
_diffrn_reflns_theta_max 66.96
_diffrn_reflns_theta_min 3.28
_diffrn_standards_decay_% 1.0
_diffrn_standards_interval_time 120
_diffrn_standards_number 3
_exptl_absorpt_coefficient_mu 2.688
_exptl_absorpt_correction_T_max 0.7671
_exptl_absorpt_correction_T_min 0.3435
_exptl_absorpt_correction_type psi-scan
_exptl_absorpt_process_details '(North <i>et al.</i>,  1968)'
_exptl_crystal_colour colorless
_exptl_crystal_density_diffrn 1.357
_exptl_crystal_density_method 'not measured'
_exptl_crystal_description plate
_exptl_crystal_F_000 512
_exptl_crystal_size_max 0.50
_exptl_crystal_size_mid 0.27
_exptl_crystal_size_min 0.10
_refine_diff_density_max 0.186
_refine_diff_density_min -0.284
_refine_ls_extinction_coef 0.0200(13)
_refine_ls_extinction_expression Fc^*^=kFc[1+0.001xFc^2^\l^3^/sin(2\q)]^-1/4^
_refine_ls_extinction_method 'SHELXL97 (Sheldrick, 2008)'
_refine_ls_goodness_of_fit_ref 1.043
_refine_ls_hydrogen_treatment mixed
_refine_ls_matrix_type full
_refine_ls_number_parameters 179
_refine_ls_number_reflns 2146
_refine_ls_number_restraints 0
_refine_ls_restrained_S_all 1.043
_refine_ls_R_factor_all 0.0459
_refine_ls_R_factor_gt 0.0379
_refine_ls_shift/su_max 0.004
_refine_ls_shift/su_mean 0.000
_refine_ls_structure_factor_coef Fsqd
_refine_ls_weighting_details 'calc w=1/[\s^2^(Fo^2^)+(0.0556P)^2^+0.2388P] where P=(Fo^2^+2Fc^2^)/3'
_refine_ls_weighting_scheme calc
_refine_ls_wR_factor_gt 0.1044
_refine_ls_wR_factor_ref 0.1108
_reflns_number_gt 1801
_reflns_number_total 2146
_reflns_threshold_expression I>2\s(I)
_cod_data_source_file hk2479.cif
_cod_data_source_block I
_cod_original_sg_symbol_H-M 'P 21/c'
_cod_database_code 2219034
_cod_database_fobs_code 2219034

loop_
_symmetry_equiv_pos_as_xyz
'x, y, z'
'-x, y+1/2, -z+1/2'
'-x, -y, -z'
'x, -y-1/2, z-1/2'

loop_
_atom_site_type_symbol
_atom_site_label
_atom_site_fract_x
_atom_site_fract_y
_atom_site_fract_z
_atom_site_U_iso_or_equiv
_atom_site_adp_type
_atom_site_calc_flag
_atom_site_refinement_flags
_atom_site_occupancy
Cl Cl1 0.09746(4) 0.45783(6) 0.18459(7) 0.0902(3) Uani d . 1
O O1 0.38017(9) 0.38035(10) 0.71453(19) 0.0659(4) Uani d . 1
O O2 0.38682(9) 0.19643(10) 0.6950(2) 0.0690(4) Uani d . 1
C C1 0.27767(12) 0.37826(14) 0.6477(3) 0.0550(4) Uani d . 1
C C2 0.24434(13) 0.41200(15) 0.4698(3) 0.0557(4) Uani d . 1
H H2 0.2874(15) 0.4294(17) 0.388(3) 0.067 Uiso d . 1
C C3 0.14290(13) 0.41514(15) 0.4089(2) 0.0566(4) Uani d . 1
C C4 0.07707(14) 0.38530(16) 0.5193(3) 0.0612(5) Uani d . 1
H H4 0.0062(16) 0.3899(17) 0.472(3) 0.073 Uiso d . 1
C C5 0.11328(15) 0.35196(18) 0.6970(3) 0.0655(5) Uani d . 1
H H5 0.0675(17) 0.3304(19) 0.779(3) 0.079 Uiso d . 1
C C6 0.21440(15) 0.34873(16) 0.7635(3) 0.0627(5) Uani d . 1
H H6 0.2394(16) 0.3273(18) 0.878(3) 0.075 Uiso d . 1
C C7 0.42774(12) 0.28135(14) 0.7426(2) 0.0518(4) Uani d . 1
C C8 0.53187(12) 0.29444(13) 0.8356(2) 0.0492(4) Uani d . 1
C C9 0.58762(14) 0.20077(15) 0.8849(3) 0.0581(5) Uani d . 1
H H9 0.5605(15) 0.1327(19) 0.856(3) 0.070 Uiso d . 1
C C10 0.68465(14) 0.20926(17) 0.9760(3) 0.0631(5) Uani d . 1
H H10 0.7217(16) 0.1486(19) 1.014(3) 0.076 Uiso d . 1
C C11 0.72884(13) 0.31058(17) 1.0174(3) 0.0602(5) Uani d . 1
C C12 0.67287(14) 0.40421(17) 0.9643(3) 0.0614(5) Uani d . 1
H H12 0.7006(16) 0.4749(19) 0.989(3) 0.074 Uiso d . 1
C C13 0.57564(13) 0.39698(15) 0.8758(3) 0.0561(4) Uani d . 1
H H13 0.5378(15) 0.4611(17) 0.839(3) 0.067 Uiso d . 1
C C14 0.83424(15) 0.3191(2) 1.1193(3) 0.0819(7) Uani d . 1
H H14A 0.8782 0.3245 1.0322 0.098 Uiso calc R 1
H H14B 0.8506 0.2549 1.1944 0.098 Uiso calc R 1
H H14C 0.8412 0.3835 1.1961 0.098 Uiso calc R 1

loop_
_atom_site_aniso_label
_atom_site_aniso_U_11
_atom_site_aniso_U_22
_atom_site_aniso_U_33
_atom_site_aniso_U_12
_atom_site_aniso_U_13
_atom_site_aniso_U_23
Cl1 0.0729(4) 0.1236(6) 0.0670(4) 0.0106(3) -0.0054(2) 0.0248(3)
O1 0.0505(7) 0.0512(7) 0.0862(9) -0.0002(5) -0.0126(6) 0.0011(6)
O2 0.0537(7) 0.0552(8) 0.0950(10) -0.0058(6) 0.0059(7) -0.0148(7)
C1 0.0483(9) 0.0433(9) 0.0673(10) 0.0012(7) -0.0055(8) -0.0030(8)
C2 0.0517(9) 0.0516(9) 0.0619(10) 0.0013(8) 0.0050(8) 0.0000(8)
C3 0.0541(9) 0.0547(10) 0.0566(10) 0.0075(8) -0.0011(8) 0.0029(8)
C4 0.0496(9) 0.0574(11) 0.0735(12) 0.0050(8) 0.0031(9) 0.0024(9)
C5 0.0618(11) 0.0634(11) 0.0720(12) 0.0015(9) 0.0139(9) 0.0075(10)
C6 0.0679(11) 0.0571(11) 0.0583(10) 0.0017(9) -0.0006(9) 0.0054(9)
C7 0.0502(9) 0.0519(9) 0.0525(9) -0.0013(8) 0.0071(7) -0.0023(7)
C8 0.0482(9) 0.0513(9) 0.0477(8) 0.0003(7) 0.0074(7) -0.0004(7)
C9 0.0559(10) 0.0495(10) 0.0688(11) -0.0001(8) 0.0111(8) 0.0004(9)
C10 0.0533(10) 0.0620(11) 0.0733(12) 0.0108(9) 0.0096(9) 0.0114(9)
C11 0.0487(9) 0.0764(12) 0.0543(10) 0.0012(8) 0.0062(7) 0.0041(8)
C12 0.0553(10) 0.0593(11) 0.0659(11) -0.0069(9) 0.0016(8) -0.0070(9)
C13 0.0530(9) 0.0496(10) 0.0622(10) 0.0020(8) 0.0016(8) -0.0026(8)
C14 0.0545(11) 0.1051(18) 0.0804(14) -0.0022(11) -0.0028(10) 0.0104(13)

loop_
_atom_type_symbol
_atom_type_description
_atom_type_scat_dispersion_real
_atom_type_scat_dispersion_imag
_atom_type_scat_source
C C 0.0181 0.0091 'International Tables Vol C Tables 4.2.6.8 and 6.1.1.4'
H H 0.0000 0.0000 'International Tables Vol C Tables 4.2.6.8 and 6.1.1.4'
O O 0.0492 0.0322 'International Tables Vol C Tables 4.2.6.8 and 6.1.1.4'
Cl Cl 0.3639 0.7018 'International Tables Vol C Tables 4.2.6.8 and 6.1.1.4'

loop_
_geom_angle_atom_site_label_1
_geom_angle_atom_site_label_2
_geom_angle_atom_site_label_3
_geom_angle
C2 C1 C6 122.49(17)
C2 C1 O1 117.87(17)
C6 C1 O1 119.54(17)
C1 C2 C3 117.26(18)
C1 C2 H2 122.8(13)
C3 C2 H2 119.9(13)
C4 C3 C2 122.20(17)
C4 C3 Cl1 119.04(14)
C2 C3 Cl1 118.76(15)
C3 C4 C5 118.89(17)
C3 C4 H4 119.9(12)
C5 C4 H4 121.2(13)
C4 C5 C6 120.6(2)
C4 C5 H5 120.3(13)
C6 C5 H5 119.1(13)
C1 C6 C5 118.57(18)
C1 C6 H6 119.4(14)
C5 C6 H6 122.0(14)
O2 C7 O1 122.00(15)
O2 C7 C8 126.27(16)
O1 C7 C8 111.73(14)
C9 C8 C13 119.03(16)
C9 C8 C7 118.37(15)
C13 C8 C7 122.60(15)
C10 C9 C8 120.27(17)
C10 C9 H9 119.7(13)
C8 C9 H9 120.1(13)
C9 C10 C11 121.26(18)
C9 C10 H10 121.6(14)
C11 C10 H10 117.1(14)
C10 C11 C12 118.08(17)
C10 C11 C14 120.93(18)
C12 C11 C14 120.98(19)
C13 C12 C11 121.28(18)
C13 C12 H12 118.1(13)
C11 C12 H12 120.6(14)
C12 C13 C8 120.07(17)
C12 C13 H13 121.0(13)
C8 C13 H13 118.9(13)
C11 C14 H14A 109.5
C11 C14 H14B 109.5
H14A C14 H14B 109.5
C11 C14 H14C 109.5
H14A C14 H14C 109.5
H14B C14 H14C 109.5
C7 O1 C1 117.23(13)

loop_
_geom_bond_atom_site_label_1
_geom_bond_atom_site_label_2
_geom_bond_distance
C1 C2 1.371(3)
C1 C6 1.373(3)
C1 O1 1.401(2)
C2 C3 1.381(2)
C2 H2 0.94(2)
C3 C4 1.371(3)
C3 Cl1 1.7372(18)
C4 C5 1.375(3)
C4 H4 0.97(2)
C5 C6 1.383(3)
C5 H5 0.98(2)
C6 H6 0.89(2)
C7 O2 1.195(2)
C7 O1 1.365(2)
C7 C8 1.474(2)
C8 C9 1.381(2)
C8 C13 1.390(2)
C9 C10 1.379(3)
C9 H9 0.91(2)
C10 C11 1.380(3)
C10 H10 0.91(2)
C11 C12 1.387(3)
C11 C14 1.504(3)
C12 C13 1.374(3)
C12 H12 0.94(2)
C13 H13 0.95(2)
C14 H14A 0.9600
C14 H14B 0.9600
C14 H14C 0.9600

loop_
_geom_torsion_atom_site_label_1
_geom_torsion_atom_site_label_2
_geom_torsion_atom_site_label_3
_geom_torsion_atom_site_label_4
_geom_torsion
C6 C1 C2 C3 -0.2(3)
O1 C1 C2 C3 -176.61(15)
C1 C2 C3 C4 -0.5(3)
C1 C2 C3 Cl1 179.81(14)
C2 C3 C4 C5 0.5(3)
Cl1 C3 C4 C5 -179.75(15)
C3 C4 C5 C6 0.1(3)
C2 C1 C6 C5 0.8(3)
O1 C1 C6 C5 177.16(17)
C4 C5 C6 C1 -0.8(3)
O2 C7 C8 C9 -4.5(3)
O1 C7 C8 C9 175.56(16)
O2 C7 C8 C13 175.72(19)
O1 C7 C8 C13 -4.2(2)
C13 C8 C9 C10 1.3(3)
C7 C8 C9 C10 -178.50(17)
C8 C9 C10 C11 -1.0(3)
C9 C10 C11 C12 -0.2(3)
C9 C10 C11 C14 179.1(2)
C10 C11 C12 C13 1.1(3)
C14 C11 C12 C13 -178.1(2)
C11 C12 C13 C8 -0.8(3)
C9 C8 C13 C12 -0.4(3)
C7 C8 C13 C12 179.41(17)
O2 C7 O1 C1 7.6(3)
C8 C7 O1 C1 -172.44(15)
C2 C1 O1 C7 -109.35(18)
C6 C1 O1 C7 74.1(2)

loop_
_cod_related_entry_id
_cod_related_entry_database
_cod_related_entry_code
1 ChemSpider 1775106
